data_4126849
loop_
_publ_author_name
'Zhang, Bin'
'Baker, Peter J.'
'Zhang, Yan'
'Wang, Dongwei'
'Wang, Zheming'
'Su, Shaokui'
'Zhu, Daoben'
'Pratt, Francis L.'

_publ_section_title
;
 A Quantum Spin Liquid from a Three-Dimensional Copper-Oxalate-Framework.
;
_journal_name_full 'Journal of the American Chemical Society'
_journal_paper_doi 10.1021/jacs.7b11179
_journal_year 2017
_chemical_formula_sum 'C18 H32 Cu2 N2 O12'
_chemical_formula_weight 595.53
_space_group_crystal_system monoclinic
_space_group_IT_number 14
_space_group_name_Hall '-P 2ybc'
_space_group_name_H-M_alt 'P 1 21/c 1'
_symmetry_space_group_name_Hall '-P 2ybc'
_symmetry_space_group_name_H-M 'P 1 21/c 1'
_atom_sites_solution_hydrogens geom
_audit_creation_method SHELXL-2014/7
_cell_angle_alpha 90
_cell_angle_beta 107.9630(10)
_cell_angle_gamma 90
_cell_formula_units_Z 4
_cell_length_a 8.85330(10)
_cell_length_b 33.7162(4)
_cell_length_c 8.83470(10)
_cell_measurement_reflns_used 26393
_cell_measurement_temperature 333(2)
_cell_measurement_theta_max 27.485
_cell_measurement_theta_min 3.395
_cell_volume 2508.61(5)
_computing_cell_refinement 'HKL Scalepack (Otwinowski & Minor 1997)'
_computing_data_collection 'Collect (Nonius BV, 1997-2000)'
_computing_data_reduction 'HKL Denzo and Scalepack (Otwinowski & Minor 1997)'
_computing_structure_refinement 'SHELXL-2014/7 (Sheldrick, 2014)'
_computing_structure_solution 'SHELXS-97 (Sheldrick, 1990)'
_diffrn_ambient_temperature 333(2)
_diffrn_measured_fraction_theta_full 0.995
_diffrn_measured_fraction_theta_max 0.993
_diffrn_measurement_device_type KappaCCD
_diffrn_radiation_monochromator graphite
_diffrn_radiation_source 'fine-focus sealed tube'
_diffrn_radiation_type MoK\a
_diffrn_radiation_wavelength 0.71073
_diffrn_reflns_av_R_equivalents 0.0408
_diffrn_reflns_av_unetI/netI 0.0333
_diffrn_reflns_Laue_measured_fraction_full 0.995
_diffrn_reflns_Laue_measured_fraction_max 0.993
_diffrn_reflns_limit_h_max 11
_diffrn_reflns_limit_h_min -11
_diffrn_reflns_limit_k_max 43
_diffrn_reflns_limit_k_min -43
_diffrn_reflns_limit_l_max 10
_diffrn_reflns_limit_l_min -11
_diffrn_reflns_number 30741
_diffrn_reflns_point_group_measured_fraction_full 0.995
_diffrn_reflns_point_group_measured_fraction_max 0.993
_diffrn_reflns_theta_full 25.242
_diffrn_reflns_theta_max 27.520
_diffrn_reflns_theta_min 3.420
_exptl_absorpt_coefficient_mu 1.757
_exptl_absorpt_correction_T_max 0.682
_exptl_absorpt_correction_T_min 0.617
_exptl_absorpt_correction_type multi-scan
_exptl_absorpt_process_details
;
multi-scan from symmetry-related measurements 
 Sortav (Blessing 1995)
;
_exptl_crystal_colour Blue
_exptl_crystal_density_diffrn 1.577
_exptl_crystal_description diamond
_exptl_crystal_F_000 1232
_exptl_crystal_size_max 0.480
_exptl_crystal_size_mid 0.350
_exptl_crystal_size_min 0.220
_refine_diff_density_max 0.414
_refine_diff_density_min -0.302
_refine_diff_density_rms 0.047
_refine_ls_extinction_coef 0.0039(6)
_refine_ls_extinction_expression Fc^*^=kFc[1+0.001xFc^2^\l^3^/sin(2\q)]^-1/4^
_refine_ls_extinction_method 'SHELXL-2014/7 (Sheldrick 2014'
_refine_ls_goodness_of_fit_ref 1.058
_refine_ls_hydrogen_treatment constr
_refine_ls_matrix_type full
_refine_ls_number_parameters 337
_refine_ls_number_reflns 5755
_refine_ls_number_restraints 0
_refine_ls_restrained_S_all 1.058
_refine_ls_R_factor_all 0.0665
_refine_ls_R_factor_gt 0.0335
_refine_ls_shift/su_max 0.001
_refine_ls_shift/su_mean 0.000
_refine_ls_structure_factor_coef Fsqd
_refine_ls_weighting_details 'w=1/[\s^2^(Fo^2^)+(0.0523P)^2^] where P=(Fo^2^+2Fc^2^)/3'
_refine_ls_weighting_scheme calc
_refine_ls_wR_factor_gt 0.0948
_refine_ls_wR_factor_ref 0.1034
_reflns_Friedel_coverage 0.000
_reflns_number_gt 3552
_reflns_number_total 5755
_reflns_threshold_expression 'I > 2\s(I)'
_cod_data_source_file CCDC1019168-333K.cif
_cod_data_source_block 333K
_cod_database_code 4126849
_shelx_shelxl_version_number 2014/7
_shelx_space_group_comment
;
The symmetry employed for this shelxl refinement is uniquely defined
by the following loop, which should always be used as a source of
symmetry information in preference to the above space-group names.
They are only intended as comments.
;
_shelx_estimated_absorpt_t_min 0.486
_shelx_estimated_absorpt_t_max 0.699

loop_
_space_group_symop_operation_xyz
'x, y, z'
'-x, y+1/2, -z+1/2'
'-x, -y, -z'
'x, -y-1/2, z-1/2'

loop_
_atom_site_label
_atom_site_type_symbol
_atom_site_fract_x
_atom_site_fract_y
_atom_site_fract_z
_atom_site_U_iso_or_equiv
_atom_site_adp_type
_atom_site_occupancy
_atom_site_site_symmetry_order
_atom_site_calc_flag
_atom_site_refinement_flags_posn
_atom_site_refinement_flags_adp
_atom_site_refinement_flags_occupancy
_atom_site_disorder_assembly
_atom_site_disorder_group
Cu1 Cu 0.74469(3) 0.20420(2) 0.50280(3) 0.04451(11) Uani 1 1 d . . . . .
Cu2 Cu 0.74287(3) 0.04557(2) 0.50294(3) 0.04402(11) Uani 1 1 d . . . . .
O1 O 0.88340(19) 0.15544(4) 0.62679(18) 0.0549(4) Uani 1 1 d . . . . .
O2 O 0.85771(19) 0.09051(4) 0.63224(18) 0.0546(4) Uani 1 1 d . . . . .
O3 O 0.6159(2) 0.15977(5) 0.38041(19) 0.0605(4) Uani 1 1 d . . . . .
O4 O 0.61588(19) 0.09437(5) 0.35908(19) 0.0605(4) Uani 1 1 d . . . . .
O5 O 0.61722(19) 0.20826(5) 0.66617(19) 0.0561(4) Uani 1 1 d . . . . .
O6 O 0.5971(2) 0.24961(5) 0.8524(2) 0.0660(5) Uani 1 1 d . . . . .
O7 O 0.87251(19) 0.24631(5) 0.64411(19) 0.0568(4) Uani 1 1 d . . . . .
O8 O 0.8622(2) 0.28745(5) 0.83617(19) 0.0601(4) Uani 1 1 d . . . . .
O9 O 0.9101(2) 0.04003(5) 0.38154(19) 0.0569(4) Uani 1 1 d . . . . .
O10 O 1.0914(2) -0.00161(5) 0.35154(19) 0.0655(5) Uani 1 1 d . . . . .
O11 O 0.57726(19) 0.03998(5) 0.62352(19) 0.0566(4) Uani 1 1 d . . . . .
O12 O 0.3829(2) -0.00151(5) 0.62556(18) 0.0574(4) Uani 1 1 d . . . . .
C1 C 0.8172(3) 0.12401(7) 0.5751(3) 0.0430(5) Uani 1 1 d . . . . .
C2 C 0.6687(3) 0.12605(7) 0.4239(3) 0.0453(5) Uani 1 1 d . . . . .
C3 C 0.8127(3) 0.25925(6) 0.7446(3) 0.0464(5) Uani 1 1 d . . . . .
C4 C 0.6630(3) 0.23743(6) 0.7576(3) 0.0447(5) Uani 1 1 d . . . . .
C5 C 1.0020(3) 0.01081(6) 0.4230(2) 0.0444(5) Uani 1 1 d . . . . .
C6 C 0.4884(3) 0.01124(6) 0.5719(2) 0.0452(5) Uani 1 1 d . . . . .
N1 N 0.9104(3) 0.07721(6) 0.0991(2) 0.0696(6) Uani 1 1 d . . . . .
H1 H 0.9290 0.0625 0.1989 0.084 Uiso 1 1 calc R U . A 1
C7 C 0.9009(4) 0.11978(8) 0.1434(3) 0.0885(9) Uani 1 1 d . . . . .
H7A H 0.8073 0.1232 0.1770 0.106 Uiso 1 1 calc R U . . .
H7B H 0.9928 0.1258 0.2338 0.106 Uiso 1 1 calc R U . . .
C8 C 0.8940(5) 0.14891(8) 0.0142(4) 0.1102(12) Uani 1 1 d . . . . .
H8A H 0.8881 0.1753 0.0527 0.165 Uiso 1 1 calc R U . . .
H8B H 0.9875 0.1464 -0.0182 0.165 Uiso 1 1 calc R U . . .
H8C H 0.8017 0.1438 -0.0750 0.165 Uiso 1 1 calc R U . . .
C9 C 1.0502(5) 0.06777(9) 0.0439(4) 0.1028(11) Uani 1 1 d . . . . .
H9A H 1.0468 0.0398 0.0170 0.123 Uiso 1 1 calc R U . . .
H9B H 1.0410 0.0827 -0.0523 0.123 Uiso 1 1 calc R U . . .
C10 C 1.2067(5) 0.07668(13) 0.1625(5) 0.1595(19) Uani 1 1 d . . . . .
H10A H 1.2900 0.0699 0.1189 0.239 Uiso 1 1 calc R U . . .
H10B H 1.2125 0.1044 0.1880 0.239 Uiso 1 1 calc R U . . .
H10C H 1.2184 0.0615 0.2573 0.239 Uiso 1 1 calc R U . . .
C111 C 0.7362(19) 0.0683(6) 0.003(2) 0.077(3) Uani 0.43(2) 1 d . . P B 1
H11A H 0.6654 0.0820 0.0504 0.092 Uiso 0.43(2) 1 calc R U P B 1
H11B H 0.7145 0.0776 -0.1053 0.092 Uiso 0.43(2) 1 calc R U P B 1
C112 C 0.7813(16) 0.0590(4) -0.0347(14) 0.074(3) Uani 0.57(2) 1 d . . P B 2
H11C H 0.7505 0.0773 -0.1238 0.089 Uiso 0.57(2) 1 calc R U P B 2
H11D H 0.8201 0.0349 -0.0699 0.089 Uiso 0.57(2) 1 calc R U P B 2
C121 C 0.709(2) 0.0250(5) 0.0037(12) 0.098(5) Uani 0.43(2) 1 d . . P B 1
H12A H 0.6007 0.0193 -0.0559 0.146 Uiso 0.43(2) 1 calc R U P B 1
H12B H 0.7787 0.0117 -0.0440 0.146 Uiso 0.43(2) 1 calc R U P B 1
H12C H 0.7297 0.0160 0.1113 0.146 Uiso 0.43(2) 1 calc R U P B 1
C122 C 0.6412(13) 0.0497(6) 0.0180(9) 0.098(4) Uani 0.57(2) 1 d . . P B 2
H12D H 0.5594 0.0381 -0.0686 0.148 Uiso 0.57(2) 1 calc R U P B 2
H12E H 0.6716 0.0314 0.1053 0.148 Uiso 0.57(2) 1 calc R U P B 2
H12F H 0.6022 0.0737 0.0515 0.148 Uiso 0.57(2) 1 calc R U P B 2
N2 N 0.3383(2) 0.17203(6) 0.6775(3) 0.0696(6) Uani 1 1 d . . . . .
H2 H 0.4352 0.1874 0.6891 0.084 Uiso 1 1 calc R U . . .
C13 C 0.2890(4) 0.18138(9) 0.8204(4) 0.0965(10) Uani 1 1 d . . . . .
H13A H 0.1919 0.1671 0.8129 0.116 Uiso 1 1 calc R U . . .
H13B H 0.2657 0.2095 0.8201 0.116 Uiso 1 1 calc R U . . .
C14 C 0.4109(5) 0.17110(13) 0.9750(4) 0.1569(18) Uani 1 1 d . . . . .
H14A H 0.3715 0.1779 1.0614 0.235 Uiso 1 1 calc R U . . .
H14B H 0.4328 0.1432 0.9778 0.235 Uiso 1 1 calc R U . . .
H14C H 0.5067 0.1857 0.9850 0.235 Uiso 1 1 calc R U . . .
C15 C 0.3817(3) 0.12969(8) 0.6639(4) 0.0932(10) Uani 1 1 d . . . . .
H15A H 0.4723 0.1231 0.7548 0.112 Uiso 1 1 calc R U . . .
H15B H 0.4140 0.1267 0.5691 0.112 Uiso 1 1 calc R U . . .
C16 C 0.2510(4) 0.10069(9) 0.6557(5) 0.1181(13) Uani 1 1 d . . . . .
H16A H 0.2878 0.0743 0.6471 0.177 Uiso 1 1 calc R U . . .
H16B H 0.2199 0.1028 0.7504 0.177 Uiso 1 1 calc R U . . .
H16C H 0.1615 0.1064 0.5644 0.177 Uiso 1 1 calc R U . . .
C17 C 0.2172(4) 0.18781(12) 0.5323(4) 0.0998(11) Uani 1 1 d . . . . .
H17A H 0.1279 0.1696 0.5060 0.120 Uiso 0.610(12) 1 calc R U P C 1
H17B H 0.1794 0.2128 0.5614 0.120 Uiso 0.610(12) 1 calc R U P C 1
H17C H 0.2216 0.1721 0.4418 0.120 Uiso 0.390(12) 1 calc R U P C 2
H17D H 0.1130 0.1839 0.5444 0.120 Uiso 0.390(12) 1 calc R U P C 2
C181 C 0.2567(6) 0.1944(3) 0.3933(8) 0.100(3) Uani 0.610(12) 1 d . . P C 1
H18A H 0.1658 0.2044 0.3122 0.150 Uiso 0.610(12) 1 calc R U P C 1
H18B H 0.3417 0.2133 0.4139 0.150 Uiso 0.610(12) 1 calc R U P C 1
H18C H 0.2898 0.1698 0.3582 0.150 Uiso 0.610(12) 1 calc R U P C 1
C182 C 0.2314(11) 0.2272(5) 0.497(2) 0.149(10) Uani 0.390(12) 1 d . . P C 2
H18D H 0.1480 0.2342 0.4022 0.223 Uiso 0.390(12) 1 calc R U P C 2
H18E H 0.2235 0.2434 0.5838 0.223 Uiso 0.390(12) 1 calc R U P C 2
H18F H 0.3325 0.2316 0.4810 0.223 Uiso 0.390(12) 1 calc R U P C 2

loop_
_atom_site_aniso_label
_atom_site_aniso_U_11
_atom_site_aniso_U_22
_atom_site_aniso_U_33
_atom_site_aniso_U_23
_atom_site_aniso_U_13
_atom_site_aniso_U_12
Cu1 0.04881(19) 0.03736(18) 0.04874(19) 0.00060(11) 0.01708(13) -0.00079(11)
Cu2 0.04770(18) 0.03752(18) 0.04817(19) 0.00029(11) 0.01674(13) -0.00329(11)
O1 0.0594(10) 0.0461(10) 0.0560(10) -0.0052(8) 0.0131(8) -0.0141(8)
O2 0.0610(10) 0.0439(9) 0.0531(10) 0.0061(8) 0.0093(8) -0.0023(8)
O3 0.0661(11) 0.0483(10) 0.0578(10) 0.0013(8) 0.0056(8) 0.0076(8)
O4 0.0587(10) 0.0507(10) 0.0649(11) -0.0131(8) 0.0085(8) -0.0076(8)
O5 0.0553(10) 0.0535(10) 0.0605(10) -0.0067(8) 0.0194(8) -0.0186(8)
O6 0.0655(11) 0.0726(12) 0.0717(12) -0.0062(9) 0.0383(10) 0.0006(9)
O7 0.0548(10) 0.0578(10) 0.0656(11) -0.0104(8) 0.0299(9) -0.0133(8)
O8 0.0627(11) 0.0530(10) 0.0614(11) -0.0147(8) 0.0143(8) -0.0194(8)
O9 0.0600(10) 0.0500(9) 0.0576(10) 0.0213(8) 0.0136(8) 0.0065(8)
O10 0.0790(12) 0.0661(11) 0.0640(11) 0.0068(8) 0.0407(10) 0.0037(9)
O11 0.0594(10) 0.0506(9) 0.0614(10) -0.0155(8) 0.0209(8) -0.0166(8)
O12 0.0664(11) 0.0564(10) 0.0570(10) -0.0110(8) 0.0303(9) -0.0156(8)
C1 0.0458(12) 0.0444(13) 0.0426(13) -0.0014(11) 0.0193(11) -0.0039(11)
C2 0.0445(13) 0.0477(14) 0.0472(13) -0.0030(11) 0.0191(11) -0.0024(11)
C3 0.0429(12) 0.0425(13) 0.0516(14) 0.0013(11) 0.0114(11) -0.0026(10)
C4 0.0445(12) 0.0424(13) 0.0472(13) 0.0024(11) 0.0141(10) -0.0007(10)
C5 0.0481(13) 0.0429(13) 0.0408(13) 0.0059(10) 0.0118(11) -0.0032(10)
C6 0.0480(13) 0.0409(12) 0.0452(13) -0.0002(10) 0.0125(11) -0.0031(10)
N1 0.0834(17) 0.0739(16) 0.0452(12) 0.0160(11) 0.0103(11) -0.0158(12)
C7 0.126(3) 0.090(2) 0.0599(18) -0.0018(16) 0.0438(18) -0.0109(19)
C8 0.185(4) 0.0669(19) 0.096(2) 0.0137(17) 0.069(2) 0.018(2)
C9 0.126(3) 0.091(2) 0.105(3) 0.018(2) 0.056(2) 0.017(2)
C10 0.087(3) 0.202(5) 0.187(5) 0.078(4) 0.039(3) -0.005(3)
C111 0.076(9) 0.094(9) 0.060(8) 0.004(5) 0.021(5) -0.009(6)
C112 0.073(6) 0.093(7) 0.055(5) 0.000(4) 0.016(4) -0.014(4)
C121 0.101(9) 0.095(9) 0.076(6) 0.004(5) -0.005(5) -0.030(7)
C122 0.079(6) 0.144(11) 0.067(4) 0.004(5) 0.014(4) -0.033(6)
N2 0.0436(12) 0.0776(16) 0.0823(16) 0.0150(12) 0.0116(11) -0.0162(11)
C13 0.096(3) 0.096(2) 0.105(3) -0.0050(19) 0.043(2) -0.0194(19)
C14 0.163(4) 0.207(4) 0.088(3) 0.021(3) 0.020(3) -0.068(4)
C15 0.0635(18) 0.087(2) 0.136(3) 0.0137(19) 0.0405(18) 0.0022(16)
C16 0.090(2) 0.074(2) 0.205(4) -0.018(2) 0.068(3) -0.0168(19)
C17 0.069(2) 0.117(3) 0.099(3) 0.027(2) 0.0037(19) -0.0142(19)
C181 0.059(3) 0.165(8) 0.071(4) 0.026(4) 0.015(3) -0.020(4)
C182 0.083(7) 0.123(12) 0.200(18) 0.090(12) -0.015(9) -0.028(6)

loop_
_atom_type_symbol
_atom_type_description
_atom_type_scat_dispersion_real
_atom_type_scat_dispersion_imag
_atom_type_scat_source
C C 0.0033 0.0016 'International Tables Vol C Tables 4.2.6.8 and 6.1.1.4'
H H 0.0000 0.0000 'International Tables Vol C Tables 4.2.6.8 and 6.1.1.4'
N N 0.0061 0.0033 'International Tables Vol C Tables 4.2.6.8 and 6.1.1.4'
O O 0.0106 0.0060 'International Tables Vol C Tables 4.2.6.8 and 6.1.1.4'
Cu Cu 0.3201 1.2651 'International Tables Vol C Tables 4.2.6.8 and 6.1.1.4'

loop_
_geom_angle_atom_site_label_1
_geom_angle_atom_site_label_2
_geom_angle_atom_site_label_3
_geom_angle
_geom_angle_site_symmetry_1
_geom_angle_site_symmetry_3
O3 Cu1 O7 174.62(7) . .
O3 Cu1 O8 92.60(7) . 4_565
O7 Cu1 O8 92.05(7) . 4_565
O3 Cu1 O5 94.80(6) . .
O7 Cu1 O5 81.05(6) . .
O8 Cu1 O5 168.24(7) 4_565 .
O3 Cu1 O1 80.90(7) . .
O7 Cu1 O1 95.80(7) . .
O8 Cu1 O1 97.69(6) 4_565 .
O5 Cu1 O1 92.50(6) . .
O3 Cu1 O6 94.08(7) . 4_565
O7 Cu1 O6 89.46(8) . 4_565
O8 Cu1 O6 78.97(6) 4_565 4_565
O5 Cu1 O6 91.38(6) . 4_565
O1 Cu1 O6 173.89(6) . 4_565
O2 Cu2 O12 177.03(7) . 3_656
O2 Cu2 O11 95.28(6) . .
O12 Cu2 O11 82.24(6) 3_656 .
O2 Cu2 O9 92.61(7) . .
O12 Cu2 O9 90.04(6) 3_656 .
O11 Cu2 O9 169.63(7) . .
O2 Cu2 O4 80.71(7) . .
O12 Cu2 O4 97.73(6) 3_656 .
O11 Cu2 O4 92.82(7) . .
O9 Cu2 O4 95.07(6) . .
O2 Cu2 O10 92.70(7) . 3_756
O12 Cu2 O10 89.17(8) 3_656 3_756
O11 Cu2 O10 95.08(6) . 3_756
O9 Cu2 O10 77.81(6) . 3_756
O4 Cu2 O10 170.15(6) . 3_756
C1 O1 Cu1 109.84(14) . .
C1 O2 Cu2 115.36(14) . .
C2 O3 Cu1 115.01(14) . .
C2 O4 Cu2 109.32(14) . .
C4 O5 Cu1 110.99(13) . .
C4 O6 Cu1 109.27(15) . 4_566
C3 O7 Cu1 114.30(14) . .
C3 O8 Cu1 114.55(15) . 4_566
C5 O9 Cu2 114.71(13) . .
C5 O10 Cu2 110.43(14) . 3_756
C6 O11 Cu2 110.55(14) . .
C6 O12 Cu2 113.17(14) . 3_656
O1 C1 O2 126.0(2) . .
O1 C1 C2 117.37(19) . .
O2 C1 C2 116.67(18) . .
O4 C2 O3 126.5(2) . .
O4 C2 C1 117.26(19) . .
O3 C2 C1 116.22(19) . .
O8 C3 O7 126.3(2) . .
O8 C3 C4 117.1(2) . .
O7 C3 C4 116.6(2) . .
O6 C4 O5 124.9(2) . .
O6 C4 C3 119.2(2) . .
O5 C4 C3 116.0(2) . .
O10 C5 O9 125.4(2) . .
O10 C5 C5 118.8(2) . 3_756
O9 C5 C5 115.8(3) . 3_756
O11 C6 O12 126.4(2) . .
O11 C6 C6 117.0(2) . 3_656
O12 C6 C6 116.6(2) . 3_656
C7 N1 C9 114.0(2) . .
C7 N1 C112 120.5(6) . .
C9 N1 C112 99.3(6) . .
C7 N1 C111 101.7(8) . .
C9 N1 C111 124.5(8) . .
C7 N1 H1 105.0 . .
C9 N1 H1 105.0 . .
C111 N1 H1 105.0 . .
C8 C7 N1 115.1(2) . .
C8 C7 H7A 108.5 . .
N1 C7 H7A 108.5 . .
C8 C7 H7B 108.5 . .
N1 C7 H7B 108.5 . .
H7A C7 H7B 107.5 . .
C7 C8 H8A 109.5 . .
C7 C8 H8B 109.5 . .
H8A C8 H8B 109.5 . .
C7 C8 H8C 109.5 . .
H8A C8 H8C 109.5 . .
H8B C8 H8C 109.5 . .
C10 C9 N1 114.3(3) . .
C10 C9 H9A 108.7 . .
N1 C9 H9A 108.7 . .
C10 C9 H9B 108.7 . .
N1 C9 H9B 108.7 . .
H9A C9 H9B 107.6 . .
C9 C10 H10A 109.5 . .
C9 C10 H10B 109.5 . .
H10A C10 H10B 109.5 . .
C9 C10 H10C 109.5 . .
H10A C10 H10C 109.5 . .
H10B C10 H10C 109.5 . .
C121 C111 N1 109.1(15) . .
C121 C111 H11A 109.9 . .
N1 C111 H11A 109.9 . .
C121 C111 H11B 109.9 . .
N1 C111 H11B 109.9 . .
H11A C111 H11B 108.3 . .
C122 C112 N1 110.2(11) . .
C122 C112 H11C 109.6 . .
N1 C112 H11C 109.6 . .
C122 C112 H11D 109.6 . .
N1 C112 H11D 109.6 . .
H11C C112 H11D 108.1 . .
C111 C121 H12A 109.5 . .
C111 C121 H12B 109.5 . .
H12A C121 H12B 109.5 . .
C111 C121 H12C 109.5 . .
H12A C121 H12C 109.5 . .
H12B C121 H12C 109.5 . .
C112 C122 H12D 109.5 . .
C112 C122 H12E 109.5 . .
H12D C122 H12E 109.5 . .
C112 C122 H12F 109.5 . .
H12D C122 H12F 109.5 . .
H12E C122 H12F 109.5 . .
C13 N2 C15 114.9(2) . .
C13 N2 C17 109.4(3) . .
C15 N2 C17 113.9(3) . .
C13 N2 H2 106.0 . .
C15 N2 H2 106.0 . .
C17 N2 H2 106.0 . .
N2 C13 C14 114.0(3) . .
N2 C13 H13A 108.8 . .
C14 C13 H13A 108.8 . .
N2 C13 H13B 108.8 . .
C14 C13 H13B 108.8 . .
H13A C13 H13B 107.7 . .
C13 C14 H14A 109.5 . .
C13 C14 H14B 109.5 . .
H14A C14 H14B 109.5 . .
C13 C14 H14C 109.5 . .
H14A C14 H14C 109.5 . .
H14B C14 H14C 109.5 . .
N2 C15 C16 114.4(2) . .
N2 C15 H15A 108.7 . .
C16 C15 H15A 108.7 . .
N2 C15 H15B 108.7 . .
C16 C15 H15B 108.7 . .
H15A C15 H15B 107.6 . .
C15 C16 H16A 109.5 . .
C15 C16 H16B 109.5 . .
H16A C16 H16B 109.5 . .
C15 C16 H16C 109.5 . .
H16A C16 H16C 109.5 . .
H16B C16 H16C 109.5 . .
C182 C17 N2 116.4(5) . .
C181 C17 N2 120.3(4) . .
C181 C17 H17A 107.3 . .
N2 C17 H17A 107.3 . .
C181 C17 H17B 107.3 . .
N2 C17 H17B 107.3 . .
H17A C17 H17B 106.9 . .
C182 C17 H17C 108.2 . .
N2 C17 H17C 108.2 . .
C182 C17 H17D 108.2 . .
N2 C17 H17D 108.2 . .
H17C C17 H17D 107.3 . .
C17 C181 H18A 109.5 . .
C17 C181 H18B 109.5 . .
H18A C181 H18B 109.5 . .
C17 C181 H18C 109.5 . .
H18A C181 H18C 109.5 . .
H18B C181 H18C 109.5 . .
C17 C182 H18D 109.5 . .
C17 C182 H18E 109.5 . .
H18D C182 H18E 109.5 . .
C17 C182 H18F 109.5 . .
H18D C182 H18F 109.5 . .
H18E C182 H18F 109.5 . .

loop_
_geom_bond_atom_site_label_1
_geom_bond_atom_site_label_2
_geom_bond_distance
_geom_bond_site_symmetry_2
Cu1 O3 1.9880(16) .
Cu1 O7 1.9958(15) .
Cu1 O8 2.0670(17) 4_565
Cu1 O5 2.0929(16) .
Cu1 O1 2.1403(16) .
Cu1 O6 2.1970(17) 4_565
Cu2 O2 1.9793(15) .
Cu2 O12 1.9888(15) 3_656
Cu2 O11 2.0697(16) .
Cu2 O9 2.0873(17) .
Cu2 O4 2.1692(16) .
Cu2 O10 2.1999(17) 3_756
O1 C1 1.229(2) .
O2 C1 1.244(2) .
O3 C2 1.244(2) .
O4 C2 1.234(2) .
O5 C4 1.258(2) .
O6 C4 1.230(3) .
O6 Cu1 2.1969(17) 4_566
O7 C3 1.245(3) .
O8 C3 1.237(2) .
O8 Cu1 2.0669(17) 4_566
O9 C5 1.258(2) .
O10 C5 1.228(3) .
O10 Cu2 2.1999(17) 3_756
O11 C6 1.243(2) .
O12 C6 1.247(3) .
O12 Cu2 1.9890(15) 3_656
C1 C2 1.560(3) .
C3 C4 1.550(3) .
C5 C5 1.554(4) 3_756
C6 C6 1.547(4) 3_656
N1 C7 1.497(3) .
N1 C9 1.498(4) .
N1 C112 1.499(11) .
N1 C111 1.543(15) .
N1 H1 0.9800 .
C7 C8 1.492(3) .
C7 H7A 0.9700 .
C7 H7B 0.9700 .
C8 H8A 0.9600 .
C8 H8B 0.9600 .
C8 H8C 0.9600 .
C9 C10 1.487(4) .
C9 H9A 0.9700 .
C9 H9B 0.9700 .
C10 H10A 0.9600 .
C10 H10B 0.9600 .
C10 H10C 0.9600 .
C111 C121 1.48(3) .
C111 H11A 0.9700 .
C111 H11B 0.9700 .
C112 C122 1.49(2) .
C112 H11C 0.9700 .
C112 H11D 0.9700 .
C121 H12A 0.9600 .
C121 H12B 0.9600 .
C121 H12C 0.9600 .
C122 H12D 0.9600 .
C122 H12E 0.9600 .
C122 H12F 0.9600 .
N2 C13 1.491(4) .
N2 C15 1.493(3) .
N2 C17 1.494(3) .
N2 H2 0.9800 .
C13 C14 1.497(4) .
C13 H13A 0.9700 .
C13 H13B 0.9700 .
C14 H14A 0.9600 .
C14 H14B 0.9600 .
C14 H14C 0.9600 .
C15 C16 1.500(4) .
C15 H15A 0.9700 .
C15 H15B 0.9700 .
C16 H16A 0.9600 .
C16 H16B 0.9600 .
C16 H16C 0.9600 .
C17 C182 1.380(13) .
C17 C181 1.394(7) .
C17 H17A 0.9700 .
C17 H17B 0.9700 .
C17 H17C 0.9700 .
C17 H17D 0.9700 .
C181 H18A 0.9600 .
C181 H18B 0.9600 .
C181 H18C 0.9600 .
C182 H18D 0.9600 .
C182 H18E 0.9600 .
C182 H18F 0.9600 .

loop_
_geom_hbond_atom_site_label_D
_geom_hbond_atom_site_label_H
_geom_hbond_atom_site_label_A
_geom_hbond_distance_DH
_geom_hbond_distance_HA
_geom_hbond_distance_DA
_geom_hbond_angle_DHA
_geom_hbond_site_symmetry_A
N1 H1 O9 0.98 1.84 2.793(2) 164.4 .
C10 H10C O10 0.96 2.66 3.442(4) 139.4 .
C111 H11B O11 0.97 2.65 3.351(17) 129.3 1_554
C112 H11C O2 0.97 2.65 3.387(13) 133.3 1_554
C121 H12C O9 0.96 2.56 3.302(9) 134.2 .
N2 H2 O5 0.98 1.83 2.784(2) 165.0 .
C17 H17D O1 0.97 2.55 3.485(4) 162.2 1_455
C17 H17D O8 0.97 2.59 3.197(3) 120.4 4_465
C182 H18D O8 0.96 2.52 3.176(8) 125.2 4_465
